data_7014444
loop_
_publ_author_name
'Wriedt, Mario'
'N\"ather, Christian'

_publ_section_title
;
 Directed synthesis of \m-1,3,5 bridged dicyanamides by thermal
 decomposition of \m-1,5 bridged precursor compounds.
;
_journal_issue 4
_journal_name_full 'Dalton transactions (Cambridge, England : 2003)'
_journal_page_first 886
_journal_page_last 898
_journal_paper_doi 10.1039/c0dt00864h
_journal_volume 40
_journal_year 2011
_chemical_formula_moiety 'C12 H8 Mn N10'
_chemical_formula_sum 'C12 H8 Mn N10'
_chemical_formula_weight 347.22
_chemical_name_systematic
;
catena[(bis(\m2-dicyanamido-N,N')-bis(pyridazine-N)-manganese(II)]
;
_space_group_IT_number 2
_symmetry_cell_setting triclinic
_symmetry_space_group_name_Hall '-P 1'
_symmetry_space_group_name_H-M 'P -1'
_atom_sites_solution_hydrogens geom
_atom_sites_solution_primary direct
_atom_sites_solution_secondary difmap
_audit_creation_method SHELXL-97
_cell_angle_alpha 72.962(6)
_cell_angle_beta 71.112(6)
_cell_angle_gamma 87.684(6)
_cell_formula_units_Z 1
_cell_length_a 6.3864(5)
_cell_length_b 7.4686(5)
_cell_length_c 9.0317(7)
_cell_measurement_reflns_used 7371
_cell_measurement_temperature 293(2)
_cell_measurement_theta_max 29.18
_cell_measurement_theta_min 2.50
_cell_volume 389.00(5)
_computing_structure_refinement 'SHELXL-97 (Sheldrick, 1997)'
_computing_structure_solution 'SHELXS-97 (Sheldrick, 1990)'
_diffrn_ambient_temperature 293(2)
_diffrn_measured_fraction_theta_full 0.989
_diffrn_measured_fraction_theta_max 0.989
_diffrn_measurement_device_type 'Stoe IPDS-2'
_diffrn_measurement_method 'Phi scans'
_diffrn_radiation_monochromator graphite
_diffrn_radiation_source 'fine-focus sealed tube'
_diffrn_radiation_type MoK\a
_diffrn_radiation_wavelength 0.71073
_diffrn_reflns_av_R_equivalents 0.0199
_diffrn_reflns_av_sigmaI/netI 0.0145
_diffrn_reflns_limit_h_max 8
_diffrn_reflns_limit_h_min -8
_diffrn_reflns_limit_k_max 9
_diffrn_reflns_limit_k_min -10
_diffrn_reflns_limit_l_max 12
_diffrn_reflns_limit_l_min -12
_diffrn_reflns_number 7371
_diffrn_reflns_theta_full 29.18
_diffrn_reflns_theta_max 29.18
_diffrn_reflns_theta_min 2.50
_diffrn_standards_decay_% NONE
_diffrn_standards_interval_time 0
_diffrn_standards_number 0
_exptl_absorpt_coefficient_mu 0.863
_exptl_absorpt_correction_T_max 0.972
_exptl_absorpt_correction_T_min 0.945
_exptl_absorpt_correction_type numerical
_exptl_crystal_colour colourless
_exptl_crystal_density_diffrn 1.482
_exptl_crystal_density_method 'not measured'
_exptl_crystal_description block
_exptl_crystal_F_000 175
_exptl_crystal_size_max 0.05
_exptl_crystal_size_mid 0.04
_exptl_crystal_size_min 0.03
_refine_diff_density_max 0.400
_refine_diff_density_min -0.152
_refine_diff_density_rms 0.036
_refine_ls_extinction_method none
_refine_ls_goodness_of_fit_ref 1.052
_refine_ls_hydrogen_treatment constr
_refine_ls_matrix_type full
_refine_ls_number_parameters 106
_refine_ls_number_reflns 2085
_refine_ls_number_restraints 0
_refine_ls_restrained_S_all 1.052
_refine_ls_R_factor_all 0.0329
_refine_ls_R_factor_gt 0.0298
_refine_ls_shift/su_max 0.000
_refine_ls_shift/su_mean 0.000
_refine_ls_structure_factor_coef Fsqd
_refine_ls_weighting_details 'calc w=1/[\s^2^(Fo^2^)+(0.0423P)^2^+0.0617P] where P=(Fo^2^+2Fc^2^)/3'
_refine_ls_weighting_scheme calc
_refine_ls_wR_factor_gt 0.0780
_refine_ls_wR_factor_ref 0.0793
_reflns_number_gt 1961
_reflns_number_total 2085
_reflns_threshold_expression >2sigma(I)
_cod_data_source_file C0DT00864H.TXT
_cod_data_source_block 1-Mn
_cod_database_code 7014444

loop_
_symmetry_equiv_pos_as_xyz
'x, y, z'
'-x, -y, -z'

loop_
_atom_site_label
_atom_site_type_symbol
_atom_site_fract_x
_atom_site_fract_y
_atom_site_fract_z
_atom_site_U_iso_or_equiv
_atom_site_adp_type
_atom_site_occupancy
_atom_site_symmetry_multiplicity
_atom_site_calc_flag
_atom_site_refinement_flags
_atom_site_disorder_assembly
_atom_site_disorder_group
Mn1 Mn 0.5000 0.0000 1.0000 0.04447(11) Uani 1 2 d S . .
N1 N 0.4537(2) 0.12041(19) 0.74961(16) 0.0529(3) Uani 1 1 d . . .
N2 N 0.6322(2) 0.1946(2) 0.62001(19) 0.0673(4) Uani 1 1 d . . .
C1 C 0.6033(4) 0.2672(4) 0.4770(3) 0.0865(7) Uani 1 1 d . . .
H1 H 0.7272 0.3190 0.3865 0.104 Uiso 1 1 calc R . .
C2 C 0.4004(5) 0.2710(4) 0.4536(3) 0.0969(8) Uani 1 1 d . . .
H2 H 0.3877 0.3236 0.3502 0.116 Uiso 1 1 calc R . .
C3 C 0.2205(4) 0.1965(4) 0.5849(3) 0.0835(6) Uani 1 1 d . . .
H3 H 0.0794 0.1957 0.5763 0.100 Uiso 1 1 calc R . .
C4 C 0.2568(3) 0.1218(3) 0.7322(2) 0.0619(4) Uani 1 1 d . . .
H4 H 0.1355 0.0692 0.8246 0.074 Uiso 1 1 calc R . .
N11 N 0.7345(2) 0.23616(19) 0.9477(2) 0.0608(3) Uani 1 1 d . . .
N12 N 0.9150(3) 0.5493(2) 0.8309(2) 0.0805(5) Uani 1 1 d . . .
N13 N 0.7718(2) 0.82864(19) 0.90335(19) 0.0590(3) Uani 1 1 d . . .
C11 C 0.8109(2) 0.3855(2) 0.89849(19) 0.0482(3) Uani 1 1 d . . .
C12 C 0.8301(2) 0.69243(19) 0.87651(18) 0.0471(3) Uani 1 1 d . . .

loop_
_atom_site_aniso_label
_atom_site_aniso_U_11
_atom_site_aniso_U_22
_atom_site_aniso_U_33
_atom_site_aniso_U_23
_atom_site_aniso_U_13
_atom_site_aniso_U_12
Mn1 0.04121(16) 0.03352(15) 0.0599(2) -0.01419(12) -0.01752(13) 0.00037(10)
N1 0.0439(6) 0.0542(7) 0.0582(7) -0.0144(6) -0.0151(5) -0.0002(5)
N2 0.0460(7) 0.0814(10) 0.0632(8) -0.0107(7) -0.0114(6) -0.0061(7)
C1 0.0718(12) 0.1083(18) 0.0601(11) -0.0066(11) -0.0109(9) -0.0090(12)
C2 0.0981(17) 0.124(2) 0.0671(12) -0.0098(13) -0.0413(12) 0.0010(15)
C3 0.0663(11) 0.1051(17) 0.0878(14) -0.0230(12) -0.0417(11) 0.0046(11)
C4 0.0451(7) 0.0714(10) 0.0680(10) -0.0190(8) -0.0180(7) 0.0003(7)
N11 0.0544(7) 0.0440(6) 0.0854(10) -0.0198(6) -0.0230(7) -0.0044(5)
N12 0.0678(9) 0.0442(7) 0.0978(12) -0.0253(8) 0.0200(8) -0.0092(6)
N13 0.0515(7) 0.0465(7) 0.0794(9) -0.0228(6) -0.0187(6) 0.0057(5)
C11 0.0415(6) 0.0430(7) 0.0596(8) -0.0180(6) -0.0130(6) 0.0016(5)
C12 0.0398(6) 0.0415(7) 0.0539(7) -0.0111(6) -0.0093(5) -0.0034(5)

loop_
_atom_type_symbol
_atom_type_description
_atom_type_scat_dispersion_real
_atom_type_scat_dispersion_imag
_atom_type_scat_source
C C 0.0033 0.0016 'International Tables Vol C Tables 4.2.6.8 and 6.1.1.4'
H H 0.0000 0.0000 'International Tables Vol C Tables 4.2.6.8 and 6.1.1.4'
N N 0.0061 0.0033 'International Tables Vol C Tables 4.2.6.8 and 6.1.1.4'
Mn Mn 0.3368 0.7283 'International Tables Vol C Tables 4.2.6.8 and 6.1.1.4'

loop_
_geom_angle_atom_site_label_1
_geom_angle_atom_site_label_2
_geom_angle_atom_site_label_3
_geom_angle
_geom_angle_site_symmetry_1
_geom_angle_site_symmetry_3
_geom_angle_publ_flag
N11 Mn1 N11 180.0 2_657 . ?
N11 Mn1 N13 91.91(5) 2_657 2_667 ?
N11 Mn1 N13 88.09(5) . 2_667 ?
N11 Mn1 N13 88.09(5) 2_657 1_545 ?
N11 Mn1 N13 91.91(5) . 1_545 ?
N13 Mn1 N13 180.0 2_667 1_545 ?
N11 Mn1 N1 91.14(5) 2_657 2_657 ?
N11 Mn1 N1 88.86(5) . 2_657 ?
N13 Mn1 N1 92.04(5) 2_667 2_657 ?
N13 Mn1 N1 87.96(5) 1_545 2_657 ?
N11 Mn1 N1 88.86(5) 2_657 . ?
N11 Mn1 N1 91.14(5) . . ?
N13 Mn1 N1 87.96(5) 2_667 . ?
N13 Mn1 N1 92.04(5) 1_545 . ?
N1 Mn1 N1 180.0 2_657 . ?
C4 N1 N2 120.12(14) . . ?
C4 N1 Mn1 121.63(11) . . ?
N2 N1 Mn1 118.23(10) . . ?
C1 N2 N1 117.80(16) . . ?
N2 C1 C2 123.9(2) . . ?
C3 C2 C1 118.1(2) . . ?
C2 C3 C4 116.47(19) . . ?
N1 C4 C3 123.63(17) . . ?
C11 N11 Mn1 158.98(14) . . ?
C12 N12 C11 120.51(14) . . ?
C12 N13 Mn1 150.11(12) . 1_565 ?
N11 C11 N12 173.74(17) . . ?
N13 C12 N12 173.18(16) . . ?

loop_
_geom_bond_atom_site_label_1
_geom_bond_atom_site_label_2
_geom_bond_distance
_geom_bond_site_symmetry_2
_geom_bond_publ_flag
Mn1 N11 2.2009(13) 2_657 ?
Mn1 N11 2.2009(13) . ?
Mn1 N13 2.2150(13) 2_667 ?
Mn1 N13 2.2150(13) 1_545 ?
Mn1 N1 2.2870(13) 2_657 ?
Mn1 N1 2.2870(13) . ?
N1 C4 1.316(2) . ?
N1 N2 1.3357(19) . ?
N2 C1 1.316(3) . ?
C1 C2 1.377(3) . ?
C2 C3 1.349(3) . ?
C3 C4 1.374(3) . ?
N11 C11 1.1372(19) . ?
N12 C12 1.293(2) . ?
N12 C11 1.2949(19) . ?
N13 C12 1.1349(19) . ?
N13 Mn1 2.2150(13) 1_565 ?
